data_1001740
loop_
_publ_author_name
'Boullay, Ph'
'Domenges, B'
'Groult, D'
'Raveau, B'

_publ_section_title
;
A mercury-based ferrite with a 0201-1201 structure: (Hg, Pr) Sr4 Fe2 O9
;
_journal_coden_ASTM JSSCBI
_journal_name_full 'Journal of Solid State Chemistry'
_journal_page_first 1
_journal_page_last 7
_journal_paper_doi 10.1006/jssc.1996.0199
_journal_volume 124
_journal_year 1996
_chemical_formula_structural '(Hg0.3 Pr0.57) Sr4 Fe2 O9'
_chemical_formula_sum 'Fe2 Hg0.3 O9 Pr0.57 Sr4'
_chemical_name_systematic
;
Mercury praseodymium strontium iron oxide (0.3/0.57/4/2/9)
;
_space_group_IT_number 71
_symmetry_cell_setting orthorhombic
_symmetry_Int_Tables_number 71
_symmetry_space_group_name_Hall '-I 2 2'
_symmetry_space_group_name_H-M 'I m m m'
_cell_angle_alpha 90
_cell_angle_beta 90
_cell_angle_gamma 90
_cell_formula_units_Z 2
_cell_length_a 3.8174(2)
_cell_length_b 3.8138(2)
_cell_length_c 30.33899(100)
_cell_volume 441.7
_refine_ls_R_factor_all 0.059
_cod_original_formula_sum 'Fe2 Hg.3 O9 Pr.57 Sr4'
_cod_database_code 1001740

loop_
_symmetry_equiv_pos_as_xyz
x,y,z
x,-y,-z
-x,y,-z
-x,-y,z
-x,-y,-z
-x,y,z
x,-y,z
x,y,-z
1/2+x,1/2+y,1/2+z
1/2+x,1/2-y,1/2-z
1/2-x,1/2+y,1/2-z
1/2-x,1/2-y,1/2+z
1/2-x,1/2-y,1/2-z
1/2-x,1/2+y,1/2+z
1/2+x,1/2-y,1/2+z
1/2+x,1/2+y,1/2-z

loop_
_atom_site_label
_atom_site_type_symbol
_atom_site_symmetry_multiplicity
_atom_site_Wyckoff_symbol
_atom_site_fract_x
_atom_site_fract_y
_atom_site_fract_z
_atom_site_occupancy
_atom_site_attached_hydrogens
_atom_site_calc_flag
Hg1 Hg2+ 2 a 0. 0. 0. 0.30(1) 0 d
Pr1 Pr3+ 2 a 0. 0. 0. 0.57(1) 0 d
Sr1 Sr2+ 4 i 0.5 0.5 0.0839(2) 1. 0 d
Sr2 Sr2+ 4 i 0.5 0.5 0.2054(2) 1. 0 d
Fe1 Fe4+ 4 i 0. 0. 0.1476(3) 1. 0 d
O1 O2- 4 f 0.19 0. 0.5 0.5 0 d
O2 O2- 4 i 0. 0. 0.071(1) 1. 0 d
O3 O2- 4 j 0.5 0. 0.1412(8) 1. 0 d
O4 O2- 4 j 0. 0.5 0.1412(8) 1. 0 d
O5 O2- 4 i 0. 0. 0.214(1) 1. 0 d

loop_
_atom_type_symbol
_atom_type_oxidation_number
Hg2+ 2.000
Pr3+ 3.000
Sr2+ 2.000
Fe4+ 3.845
O2- -2.000
